data_2203913
loop_
_publ_author_name
'Ober, Matthias'
'Marsch, Michael'
'Harms, Klaus'
'Carell, Thomas'

_publ_section_title
;
 A carbocyclic analogue of a protected
 \b-<small>D</small>-2-deoxyribosylamine
;
_journal_issue 7
_journal_name_full 'Acta Crystallographica Section E'
_journal_page_first o1191
_journal_page_last o1192
_journal_paper_doi 10.1107/S1600536804013959
_journal_volume 60
_journal_year 2004
_chemical_formula_iupac 'C11 H21 N O4'
_chemical_formula_moiety 'C11 H21 N O4'
_chemical_formula_sum 'C11 H21 N O4'
_chemical_formula_weight 231.29
_chemical_name_systematic
;
 tert-butyl N-[(1R,3S,4R)-3-hydroxy-4-(hydroxymethyl)cyclopentyl]carbamate
;
_space_group_IT_number 19
_symmetry_cell_setting orthorhombic
_symmetry_space_group_name_Hall 'P 2ac 2ab'
_symmetry_space_group_name_H-M 'P 21 21 21'
_atom_sites_solution_hydrogens difmap
_atom_sites_solution_primary direct
_atom_sites_solution_secondary difmap
_audit_creation_method SHELXL-97
_cell_angle_alpha 90.00
_cell_angle_beta 90.00
_cell_angle_gamma 90.00
_cell_formula_units_Z 4
_cell_length_a 5.2765(6)
_cell_length_b 6.2163(8)
_cell_length_c 38.109(4)
_cell_measurement_reflns_used 9527
_cell_measurement_temperature 213(2)
_cell_measurement_theta_max 25.6
_cell_measurement_theta_min 2.1
_cell_volume 1250.0(3)
_computing_cell_refinement X-AREA
_computing_data_collection 'X-AREA (Stoe & Cie, 2003)'
_computing_data_reduction X-AREA
_computing_molecular_graphics 'DIAMOND (Brandenburg, 2001)'
_computing_publication_material SHELXL97
_computing_structure_refinement 'SHELXL97 (Sheldrick, 1997)'
_computing_structure_solution 'SHELXS97 (Sheldrick, 1997)'
_diffrn_ambient_temperature 213(2)
_diffrn_measured_fraction_theta_full 0.997
_diffrn_measured_fraction_theta_max 0.997
_diffrn_measurement_device_type 'Stoe IPDS-II'
_diffrn_measurement_method 'area-detector \w'
_diffrn_radiation_monochromator graphite
_diffrn_radiation_source 'fine-focus sealed tube'
_diffrn_radiation_type MoK\a
_diffrn_radiation_wavelength 0.71073
_diffrn_reflns_av_R_equivalents 0.0507
_diffrn_reflns_av_sigmaI/netI 0.0260
_diffrn_reflns_limit_h_max 6
_diffrn_reflns_limit_h_min -6
_diffrn_reflns_limit_k_max 7
_diffrn_reflns_limit_k_min -7
_diffrn_reflns_limit_l_max 46
_diffrn_reflns_limit_l_min -46
_diffrn_reflns_number 8255
_diffrn_reflns_theta_full 25.56
_diffrn_reflns_theta_max 25.56
_diffrn_reflns_theta_min 2.14
_diffrn_standards_decay_% 0
_diffrn_standards_interval_count 0
_diffrn_standards_interval_time 0
_diffrn_standards_number 0
_exptl_absorpt_coefficient_mu 0.093
_exptl_absorpt_correction_type none
_exptl_crystal_colour colorless
_exptl_crystal_density_diffrn 1.229
_exptl_crystal_density_method 'not measured'
_exptl_crystal_description prism
_exptl_crystal_F_000 504
_exptl_crystal_size_max 0.35
_exptl_crystal_size_mid 0.20
_exptl_crystal_size_min 0.18
_refine_diff_density_max 0.122
_refine_diff_density_min -0.123
_refine_ls_abs_structure_details 'deduced from chemical reaction'
_refine_ls_extinction_coef 0.084(8)
_refine_ls_extinction_expression Fc^*^=kFc[1+0.001xFc^2^\l^3^/sin(2\q)]^-1/4^
_refine_ls_extinction_method SHELXL97
_refine_ls_goodness_of_fit_ref 1.037
_refine_ls_hydrogen_treatment mixed
_refine_ls_matrix_type full
_refine_ls_number_parameters 160
_refine_ls_number_reflns 1430
_refine_ls_number_restraints 0
_refine_ls_restrained_S_all 1.037
_refine_ls_R_factor_all 0.0345
_refine_ls_R_factor_gt 0.0308
_refine_ls_shift/su_max 0.000
_refine_ls_shift/su_mean 0.000
_refine_ls_structure_factor_coef Fsqd
_refine_ls_weighting_details 'calc w = 1/[\s^2^(Fo^2^)+(0.061P)^2^] where P = (Fo^2^+2Fc^2^)/3'
_refine_ls_weighting_scheme calc
_refine_ls_wR_factor_gt 0.0814
_refine_ls_wR_factor_ref 0.0826
_reflns_number_gt 1266
_reflns_number_total 1430
_reflns_threshold_expression I>2\s(I)
_cod_data_source_file lh6229.cif
_cod_data_source_block I
_cod_database_code 2203913
_cod_database_fobs_code 2203913

loop_
_symmetry_equiv_pos_as_xyz
'x, y, z'
'-x+1/2, -y, z+1/2'
'-x, y+1/2, -z+1/2'
'x+1/2, -y+1/2, -z'

loop_
_atom_site_label
_atom_site_fract_x
_atom_site_fract_y
_atom_site_fract_z
_atom_site_U_iso_or_equiv
_atom_site_adp_type
_atom_site_calc_flag
_atom_site_refinement_flags
_atom_site_occupancy
_atom_site_type_symbol
N1 0.1150(3) 0.2452(3) 0.13160(4) 0.0436(4) Uani d . 1 N
O1 0.2270(2) -0.1096(2) 0.22984(3) 0.0457(3) Uani d . 1 O
C1 0.1404(3) 0.0889(3) 0.15989(4) 0.0408(4) Uani d . 1 C
H1 0.3183 0.0846 0.1643 0.048(2) Uiso d R 1 H
O2 -0.4153(2) -0.4029(2) 0.21426(3) 0.0493(3) Uani d . 1 O
C2 -0.0021(4) 0.1470(3) 0.19318(4) 0.0427(4) Uani d . 1 C
H2A -0.1732 0.1988 0.1878 0.051 Uiso calc R 1 H
H2B 0.0883 0.2578 0.2065 0.051 Uiso calc R 1 H
C3 -0.0115(3) -0.0639(3) 0.21338(4) 0.0395(4) Uani d . 1 C
H3 -0.1546 -0.0648 0.2307 0.048(2) Uiso d R 1 H
O3 0.5331(2) 0.2642(2) 0.11750(3) 0.0481(3) Uani d . 1 O
C4 -0.0505(3) -0.2374(3) 0.18514(4) 0.0384(4) Uani d . 1 C
H4 0.0540 -0.3626 0.1915 0.048(2) Uiso d R 1 H
O4 0.2282(2) 0.4322(2) 0.08515(3) 0.0462(3) Uani d . 1 O
C5 0.0344(4) -0.1326(3) 0.15035(4) 0.0448(4) Uani d . 1 C
H5A 0.1596 -0.2236 0.1384 0.048(2) Uiso d R 1 H
H5B -0.1110 -0.1206 0.1350 0.048(2) Uiso d R 1 H
C6 -0.3210(4) -0.3144(3) 0.18229(4) 0.0440(4) Uani d . 1 C
H6A -0.4298 -0.1982 0.1738 0.048(2) Uiso d R 1 H
H6B -0.3349 -0.4236 0.1639 0.048(2) Uiso d R 1 H
C7 0.3113(3) 0.3085(3) 0.11213(4) 0.0397(4) Uani d . 1 C
C8 0.4065(3) 0.5219(3) 0.05943(4) 0.0459(4) Uani d . 1 C
C9 0.5843(4) 0.6791(3) 0.07681(5) 0.0524(5) Uani d . 1 C
H9A 0.4873 0.7809 0.0907 0.079 Uiso calc R 1 H
H9B 0.6795 0.7558 0.0590 0.079 Uiso calc R 1 H
H9C 0.7005 0.6017 0.0920 0.079 Uiso calc R 1 H
C10 0.2312(4) 0.6368(4) 0.03414(5) 0.0712(7) Uani d . 1 C
H10A 0.1124 0.5345 0.0242 0.107 Uiso calc R 1 H
H10B 0.3302 0.7014 0.0155 0.107 Uiso calc R 1 H
H10C 0.1388 0.7482 0.0466 0.107 Uiso calc R 1 H
C11 0.5457(5) 0.3423(4) 0.04066(5) 0.0635(6) Uani d . 1 C
H11A 0.6661 0.2763 0.0566 0.095 Uiso calc R 1 H
H11B 0.6353 0.4006 0.0206 0.095 Uiso calc R 1 H
H11C 0.4248 0.2351 0.0328 0.095 Uiso calc R 1 H
H10 0.266(5) -0.030(4) 0.2484(6) 0.062(4) Uiso d . 1 H
H11 -0.548(4) -0.313(4) 0.2226(5) 0.062(4) Uiso d . 1 H
H12 -0.034(5) 0.273(4) 0.1238(5) 0.062(4) Uiso d . 1 H

loop_
_atom_site_aniso_label
_atom_site_aniso_U_11
_atom_site_aniso_U_22
_atom_site_aniso_U_33
_atom_site_aniso_U_12
_atom_site_aniso_U_13
_atom_site_aniso_U_23
N1 0.0382(7) 0.0464(8) 0.0462(8) 0.0020(7) 0.0002(6) 0.0121(7)
O1 0.0527(7) 0.0474(7) 0.0371(6) 0.0046(6) -0.0086(6) -0.0033(5)
C1 0.0435(9) 0.0374(8) 0.0414(9) 0.0017(7) -0.0013(7) 0.0059(7)
O2 0.0446(7) 0.0504(7) 0.0530(7) 0.0016(6) 0.0027(6) 0.0151(6)
C2 0.0558(10) 0.0332(8) 0.0393(8) 0.0044(8) 0.0002(8) -0.0006(7)
C3 0.0438(8) 0.0369(8) 0.0378(8) 0.0036(8) -0.0005(7) 0.0006(7)
O3 0.0375(6) 0.0556(7) 0.0513(7) 0.0025(6) -0.0028(6) 0.0088(6)
C4 0.0435(9) 0.0329(7) 0.0389(8) 0.0029(8) 0.0016(7) 0.0007(7)
O4 0.0375(6) 0.0586(7) 0.0425(6) -0.0003(6) 0.0009(5) 0.0143(6)
C5 0.0552(10) 0.0413(8) 0.0380(8) -0.0005(8) 0.0064(8) -0.0042(7)
C6 0.0452(9) 0.0453(9) 0.0414(9) 0.0020(8) -0.0040(7) 0.0086(7)
C7 0.0396(8) 0.0404(8) 0.0390(8) 0.0003(7) -0.0018(7) 0.0007(7)
C8 0.0403(9) 0.0592(11) 0.0383(9) -0.0038(9) 0.0032(8) 0.0077(8)
C9 0.0517(10) 0.0533(10) 0.0523(10) -0.0058(10) 0.0046(9) 0.0048(9)
C10 0.0515(11) 0.1040(18) 0.0582(12) -0.0075(13) 0.0000(10) 0.0373(13)
C11 0.0663(12) 0.0750(13) 0.0490(10) -0.0054(13) 0.0106(10) -0.0095(10)

loop_
_atom_type_symbol
_atom_type_description
_atom_type_scat_dispersion_real
_atom_type_scat_dispersion_imag
_atom_type_scat_source
C C 0.0033 0.0016 'International Tables Vol C Tables 4.2.6.8 and 6.1.1.4'
H H 0.0000 0.0000 'International Tables Vol C Tables 4.2.6.8 and 6.1.1.4'
N N 0.0061 0.0033 'International Tables Vol C Tables 4.2.6.8 and 6.1.1.4'
O O 0.0106 0.0060 'International Tables Vol C Tables 4.2.6.8 and 6.1.1.4'

loop_
_geom_angle_atom_site_label_1
_geom_angle_atom_site_label_2
_geom_angle_atom_site_label_3
_geom_angle
_geom_angle_publ_flag
C7 N1 C1 122.47(15) ?
C7 N1 H12 117.3(15) ?
C1 N1 H12 118.4(16) ?
C3 O1 H10 116.1(15) ?
N1 C1 C2 114.44(13) ?
N1 C1 C5 112.99(14) ?
C2 C1 C5 103.39(13) y
N1 C1 H1 103.9 ?
C2 C1 H1 110.3 n
C5 C1 H1 112.1 n
C6 O2 H11 108.4(13) ?
C1 C2 C3 103.54(13) y
C1 C2 H2A 111.1 n
C3 C2 H2A 111.1 n
C1 C2 H2B 111.1 n
C3 C2 H2B 111.1 n
H2A C2 H2B 109.0 n
O1 C3 C2 111.32(15) ?
O1 C3 C4 106.52(14) ?
C2 C3 C4 104.75(13) y
O1 C3 H3 111.9 ?
C2 C3 H3 111.2 n
C4 C3 H3 110.8 n
C6 C4 C3 113.54(15) ?
C6 C4 C5 110.29(15) ?
C3 C4 C5 105.43(13) y
C6 C4 H4 107.3 ?
C3 C4 H4 107.9 n
C5 C4 H4 112.4 n
C7 O4 C8 120.94(13) ?
C1 C5 C4 106.37(13) y
C1 C5 H5A 112.5 n
C4 C5 H5A 110.6 n
C1 C5 H5B 111.4 n
C4 C5 H5B 108.7 n
H5A C5 H5B 107.2 n
O2 C6 C4 113.00(14) ?
O2 C6 H6A 111.4 ?
C4 C6 H6A 110.2 ?
O2 C6 H6B 108.6 ?
C4 C6 H6B 110.0 ?
H6A C6 H6B 103.3 ?
O3 C7 N1 125.83(16) ?
O3 C7 O4 124.41(16) ?
N1 C7 O4 109.76(14) ?
O4 C8 C9 110.57(14) ?
O4 C8 C10 102.27(14) ?
C9 C8 C10 110.70(18) ?
O4 C8 C11 110.22(16) ?
C9 C8 C11 112.53(17) ?
C10 C8 C11 110.07(18) ?
C8 C9 H9A 109.5 ?
C8 C9 H9B 109.5 ?
H9A C9 H9B 109.5 ?
C8 C9 H9C 109.5 ?
H9A C9 H9C 109.5 ?
H9B C9 H9C 109.5 ?
C8 C10 H10A 109.5 ?
C8 C10 H10B 109.5 ?
H10A C10 H10B 109.5 ?
C8 C10 H10C 109.5 ?
H10A C10 H10C 109.5 ?
H10B C10 H10C 109.5 ?
C8 C11 H11A 109.5 ?
C8 C11 H11B 109.5 ?
H11A C11 H11B 109.5 ?
C8 C11 H11C 109.5 ?
H11A C11 H11C 109.5 ?
H11B C11 H11C 109.5 ?

loop_
_geom_bond_atom_site_label_1
_geom_bond_atom_site_label_2
_geom_bond_distance
_geom_bond_publ_flag
N1 C7 1.333(2) ?
N1 C1 1.458(2) ?
N1 H12 0.86(2) n
O1 C3 1.434(2) ?
O1 H10 0.89(2) n
C1 C2 1.518(2) yes
C1 C5 1.530(2) yes
C1 H1 0.9542 ?
O2 C6 1.426(2) ?
O2 H11 0.95(2) ?
C2 C3 1.521(2) y
C2 H2A 0.9800 ?
C2 H2B 0.9800 ?
C3 C4 1.538(2) y
C3 H3 1.0021 ?
O3 C7 1.220(2) ?
C4 C6 1.509(3) ?
C4 C5 1.544(2) y
C4 H4 0.9839 ?
O4 C7 1.356(2) ?
O4 C8 1.469(2) ?
C5 H5A 0.9829 ?
C5 H5B 0.9676 ?
C6 H6A 0.9779 ?
C6 H6B 0.9795 ?
C8 C9 1.508(3) ?
C8 C10 1.515(3) ?
C8 C11 1.516(3) ?
C9 H9A 0.9700 ?
C9 H9B 0.9700 ?
C9 H9C 0.9700 ?
C10 H10A 0.9700 ?
C10 H10B 0.9700 ?
C10 H10C 0.9700 ?
C11 H11A 0.9700 ?
C11 H11B 0.9700 ?
C11 H11C 0.9700 ?

loop_
_geom_hbond_atom_site_label_D
_geom_hbond_atom_site_label_H
_geom_hbond_atom_site_label_A
_geom_hbond_site_symmetry_A
_geom_hbond_distance_DH
_geom_hbond_distance_HA
_geom_hbond_distance_DA
_geom_hbond_angle_DHA
O1 H10 O2 3 0.89(2) 1.81(2) 2.6790(18) 166(2)
O2 H11 O1 1_455 0.95(2) 1.76(2) 2.6907(18) 166.8(19)
N1 H12 O3 1_455 0.86(2) 2.30(3) 3.119(2) 160(2)

loop_
_geom_torsion_atom_site_label_1
_geom_torsion_atom_site_label_2
_geom_torsion_atom_site_label_3
_geom_torsion_atom_site_label_4
_geom_torsion
_geom_torsion_publ_flag
C7 N1 C1 C2 136.55(17) ?
C7 N1 C1 C5 -105.46(19) y
N1 C1 C2 C3 163.62(15) y
C5 C1 C2 C3 40.30(17) y
C1 C2 C3 O1 77.14(17) y
C1 C2 C3 C4 -37.60(18) y
O1 C3 C4 C6 141.17(14) y
C2 C3 C4 C6 -100.79(17) y
O1 C3 C4 C5 -98.00(15) y
C2 C3 C4 C5 20.05(18) y
N1 C1 C5 C4 -151.99(15) y
C2 C1 C5 C4 -27.72(18) y
C6 C4 C5 C1 127.70(15) y
C3 C4 C5 C1 4.76(19) y
C3 C4 C6 O2 -58.86(19) ?
C5 C4 C6 O2 -176.93(14) ?
C1 N1 C7 O3 -8.2(3) ?
C1 N1 C7 O4 172.19(15) ?
C8 O4 C7 O3 0.9(3) ?
C8 O4 C7 N1 -179.53(15) ?
C7 O4 C8 C9 -64.4(2) ?
C7 O4 C8 C10 177.70(17) ?
C7 O4 C8 C11 60.7(2) ?

loop_
_cod_related_entry_id
_cod_related_entry_database
_cod_related_entry_code
1 ChemSpider 9130620
